data_2207098
loop_
_publ_author_name
'Yang, Li-Ning'
'Li, Jun'
'Zhang, Feng-Xing'

_publ_section_title
;
 Tris(2,2'-biimidazole)nickel(II) phthalate
;
_journal_coeditor_code WW6413
_journal_issue 10
_journal_name_full 'Acta Crystallographica Section E'
_journal_page_first m2169
_journal_page_last m2171
_journal_paper_doi 10.1107/S1600536805030941
_journal_volume 61
_journal_year 2005
_chemical_formula_iupac '[Ni (C6 H6 N4)3] (C8 H4 O4)'
_chemical_formula_moiety 'C18 H18 N12 Ni 2+, C8 H4 O4 2-'
_chemical_formula_sum 'C26 H22 N12 Ni O4'
_chemical_formula_weight 625.27
_chemical_name_common
;
Tris(2,2'-biimidazole)nickel(II) phthalate
;
_chemical_name_systematic
;
Tris(2,2'-biimidazole)nickel(II) phthalate
;
_space_group_IT_number 14
_symmetry_cell_setting monoclinic
_symmetry_space_group_name_Hall '-P 2ybc'
_symmetry_space_group_name_H-M 'P 1 21/c 1'
_atom_sites_solution_hydrogens geom
_atom_sites_solution_primary direct
_atom_sites_solution_secondary difmap
_audit_creation_method SHELXL-97
_cell_angle_alpha 90.00
_cell_angle_beta 115.3250(10)
_cell_angle_gamma 90.00
_cell_formula_units_Z 8
_cell_length_a 23.5242(18)
_cell_length_b 11.1168(9)
_cell_length_c 23.8578(19)
_cell_measurement_reflns_used 7467
_cell_measurement_temperature 298(2)
_cell_measurement_theta_max 24.19
_cell_measurement_theta_min 2.44
_cell_volume 5639.5(8)
_computing_cell_refinement 'SAINT (Bruker, 2000)'
_computing_data_collection 'SMART (Bruker, 2000)'
_computing_data_reduction SAINT
_computing_molecular_graphics 'SHELXTL/PC (Sheldrick, 1999)'
_computing_publication_material SHELXTL/PC
_computing_structure_refinement 'SHELXL97 (Sheldrick, 2000)'
_computing_structure_solution 'SHELXS97 (Sheldrick, 2000)'
_diffrn_ambient_temperature 298(2)
_diffrn_measured_fraction_theta_full 0.973
_diffrn_measured_fraction_theta_max 0.973
_diffrn_measurement_device_type 'Bruker SMART CCD area-detector'
_diffrn_measurement_method '\f and \w'
_diffrn_radiation_monochromator graphite
_diffrn_radiation_source 'fine-focus sealed tube'
_diffrn_radiation_type MoK\a
_diffrn_radiation_wavelength 0.71073
_diffrn_reflns_av_R_equivalents 0.0291
_diffrn_reflns_av_sigmaI/netI 0.0443
_diffrn_reflns_limit_h_max 30
_diffrn_reflns_limit_h_min -15
_diffrn_reflns_limit_k_max 14
_diffrn_reflns_limit_k_min -14
_diffrn_reflns_limit_l_max 27
_diffrn_reflns_limit_l_min -31
_diffrn_reflns_number 34502
_diffrn_reflns_theta_full 28.25
_diffrn_reflns_theta_max 28.25
_diffrn_reflns_theta_min 1.89
_diffrn_standards_decay_% 0
_diffrn_standards_interval_count 0
_diffrn_standards_interval_time 0
_diffrn_standards_number 0
_exptl_absorpt_coefficient_mu 0.744
_exptl_absorpt_correction_T_max 0.8965
_exptl_absorpt_correction_T_min 0.7118
_exptl_absorpt_correction_type multi-scan
_exptl_absorpt_process_details '(SADABS; Sheldrick, 2000)'
_exptl_crystal_colour purple
_exptl_crystal_density_diffrn 1.473
_exptl_crystal_density_method 'not measured'
_exptl_crystal_description block
_exptl_crystal_F_000 2576
_exptl_crystal_size_max 0.49
_exptl_crystal_size_mid 0.19
_exptl_crystal_size_min 0.15
_refine_diff_density_max 0.854
_refine_diff_density_min -0.413
_refine_ls_extinction_method none
_refine_ls_goodness_of_fit_ref 1.054
_refine_ls_hydrogen_treatment mixed
_refine_ls_matrix_type full
_refine_ls_number_parameters 811
_refine_ls_number_reflns 13575
_refine_ls_number_restraints 12
_refine_ls_restrained_S_all 1.054
_refine_ls_R_factor_all 0.0698
_refine_ls_R_factor_gt 0.0433
_refine_ls_shift/su_max 0.052
_refine_ls_shift/su_mean 0.002
_refine_ls_structure_factor_coef Fsqd
_refine_ls_weighting_details 'calc w = 1/[\s^2^(Fo^2^)+(0.086P)^2^+0.3746P] where P = (Fo^2^+2Fc^2^)/3'
_refine_ls_weighting_scheme calc
_refine_ls_wR_factor_gt 0.1315
_refine_ls_wR_factor_ref 0.1459
_reflns_number_gt 9366
_reflns_number_total 13575
_reflns_threshold_expression I>2\s(I)
_cod_data_source_file ww6413.cif
_cod_data_source_block I
_cod_depositor_comments
;
The following automatic conversions were performed:
'_symmetry_cell_setting' value 'Monoclinic' changed to 'monoclinic'
according to '/home/saulius/struct/CIF-dictionaries/cif_core.dic'
dictionary named 'cif_core.dic' version 2.4.1 from 2010-06-29.

Automatic conversion script
Id: cif_fix_enum 1527 2010-12-29 10:47:43Z saulius 

The following automatic conversions were performed:

'_symmetry_cell_setting' value 'Monoclinic' changed to 'monoclinic'
according to /home/saulius/struct/CIF-dictionaries/cif_core.dic
dictionary named 'cif_core.dic' version 2.4.1 from 2010-06-29.

Automatic conversion script
Id: cif_fix_values 1715 2011-07-08 13:25:40Z adriana 
;
_cod_original_sg_symbol_H-M 'P 21/c'
_cod_database_code 2207098

loop_
_symmetry_equiv_pos_as_xyz
'x, y, z'
'-x, y+1/2, -z+1/2'
'-x, -y, -z'
'x, -y-1/2, z-1/2'

loop_
_atom_site_label
_atom_site_fract_x
_atom_site_fract_y
_atom_site_fract_z
_atom_site_U_iso_or_equiv
_atom_site_adp_type
_atom_site_calc_flag
_atom_site_refinement_flags
_atom_site_occupancy
_atom_site_type_symbol
Ni1 0.297972(15) 0.43282(3) 0.408920(14) 0.03367(10) Uani d . 1 Ni
Ni2 0.218476(15) 0.99385(3) 0.146530(14) 0.03460(10) Uani d . 1 Ni
N1 0.26147(10) 0.59208(18) 0.43033(9) 0.0367(5) Uani d . 1 N
N2 0.28603(11) 0.7669(2) 0.47927(10) 0.0435(5) Uani d D 1 N
N3 0.37989(10) 0.50533(18) 0.47939(10) 0.0377(5) Uani d . 1 N
N4 0.41950(11) 0.6427(2) 0.55256(11) 0.0479(6) Uani d D 1 N
N5 0.30319(11) 0.52657(18) 0.33531(10) 0.0389(5) Uani d . 1 N
N6 0.34006(11) 0.5351(2) 0.26440(10) 0.0403(5) Uani d D 1 N
N7 0.35223(10) 0.31181(17) 0.38177(9) 0.0362(5) Uani d . 1 N
N8 0.40765(10) 0.2910(2) 0.32733(10) 0.0391(5) Uani d D 1 N
N9 0.20945(10) 0.35107(19) 0.35689(9) 0.0401(5) Uani d . 1 N
N10 0.14189(12) 0.2119(2) 0.35506(11) 0.0553(6) Uani d D 1 N
N11 0.29316(10) 0.31317(18) 0.47335(9) 0.0386(5) Uani d . 1 N
N12 0.24568(11) 0.1590(2) 0.49308(11) 0.0434(5) Uani d D 1 N
N13 0.13287(10) 0.93047(19) 0.14267(10) 0.0405(5) Uani d . 1 N
N14 0.08147(12) 0.8645(3) 0.19503(12) 0.0624(7) Uani d D 1 N
N15 0.24260(10) 0.9692(2) 0.24232(10) 0.0401(5) Uani d . 1 N
N16 0.20404(12) 0.9506(2) 0.31144(11) 0.0501(6) Uani d D 1 N
N17 0.20183(10) 1.17884(19) 0.15165(9) 0.0401(5) Uani d . 1 N
N18 0.17531(11) 1.3507(2) 0.09995(11) 0.0468(6) Uani d D 1 N
N19 0.17682(10) 1.03775(19) 0.05296(10) 0.0393(5) Uani d . 1 N
N20 0.12721(11) 1.1743(2) -0.01800(10) 0.0409(5) Uani d D 1 N
N21 0.24696(9) 0.82579(17) 0.12880(9) 0.0353(4) Uani d . 1 N
N22 0.32457(11) 0.7124(2) 0.13068(10) 0.0427(5) Uani d D 1 N
N23 0.31277(10) 1.02870(18) 0.16627(10) 0.0378(5) Uani d . 1 N
N24 0.40652(11) 0.9503(2) 0.19168(11) 0.0447(5) Uani d D 1 N
O1 0.05404(14) 0.8068(3) 0.28947(11) 0.0933(9) Uani d . 1 O
O2 0.11296(9) 0.94959(18) 0.35324(9) 0.0486(5) Uani d . 1 O
O3 0.07251(10) 1.11458(17) 0.42695(10) 0.0542(5) Uani d . 1 O
O4 0.15186(9) 1.00862(17) 0.49594(9) 0.0515(5) Uani d . 1 O
O5 0.38970(9) 0.45284(18) 0.18420(8) 0.0452(4) Uani d . 1 O
O6 0.47094(8) 0.36130(19) 0.25923(8) 0.0492(5) Uani d . 1 O
O7 0.43473(9) 0.64905(16) 0.12601(9) 0.0478(5) Uani d . 1 O
O8 0.36762(10) 0.55685(19) 0.04029(10) 0.0600(6) Uani d . 1 O
C1 0.20933(13) 0.6636(2) 0.40975(12) 0.0426(6) Uani d . 1 C
H1 0.1698 0.6421 0.3798 0.051 Uiso calc R 1 H
C2 0.22402(14) 0.7715(3) 0.43985(13) 0.0477(7) Uani d . 1 C
H2 0.1968 0.8357 0.4344 0.057 Uiso calc R 1 H
C3 0.30681(12) 0.6582(2) 0.47202(11) 0.0368(5) Uani d . 1 C
C4 0.36914(12) 0.6076(2) 0.50169(11) 0.0369(5) Uani d . 1 C
C5 0.43941(13) 0.4727(2) 0.51891(15) 0.0499(7) Uani d . 1 C
H5 0.4598 0.4035 0.5153 0.060 Uiso calc R 1 H
C6 0.46448(14) 0.5557(3) 0.56412(16) 0.0594(8) Uani d . 1 C
H6 0.5045 0.5543 0.5968 0.071 Uiso calc R 1 H
C7 0.28361(14) 0.6318(2) 0.30273(12) 0.0460(6) Uani d . 1 C
H7 0.2590 0.6902 0.3097 0.055 Uiso calc R 1 H
C8 0.30544(14) 0.6376(3) 0.25912(13) 0.0496(7) Uani d . 1 C
H8 0.2984 0.6995 0.2307 0.060 Uiso calc R 1 H
C9 0.33727(12) 0.4707(2) 0.31076(11) 0.0342(5) Uani d . 1 C
C10 0.36553(11) 0.3573(2) 0.33751(10) 0.0327(5) Uani d . 1 C
C11 0.38889(12) 0.2096(2) 0.40123(12) 0.0414(6) Uani d . 1 C
H11 0.3900 0.1579 0.4323 0.050 Uiso calc R 1 H
C12 0.42288(12) 0.1965(2) 0.36820(12) 0.0436(6) Uani d . 1 C
H12 0.4512 0.1351 0.3723 0.052 Uiso calc R 1 H
C13 0.15663(15) 0.3584(3) 0.30223(13) 0.0576(8) Uani d . 1 C
H13 0.1507 0.4131 0.2707 0.069 Uiso calc R 1 H
C14 0.11430(16) 0.2748(3) 0.30066(14) 0.0688(10) Uani d . 1 C
H14 0.0744 0.2624 0.2690 0.083 Uiso calc R 1 H
C15 0.19849(12) 0.2621(2) 0.38807(12) 0.0390(6) Uani d . 1 C
C16 0.24462(11) 0.2397(2) 0.45072(11) 0.0362(5) Uani d . 1 C
C17 0.32740(13) 0.2781(2) 0.53414(12) 0.0444(6) Uani d . 1 C
H17 0.3646 0.3135 0.5620 0.053 Uiso calc R 1 H
C18 0.29822(13) 0.1841(3) 0.54666(12) 0.0461(6) Uani d . 1 C
H18 0.3112 0.1441 0.5844 0.055 Uiso calc R 1 H
C19 0.07590(14) 0.8848(3) 0.10163(14) 0.0575(8) Uani d . 1 C
H19 0.0613 0.8826 0.0587 0.069 Uiso calc R 1 H
C20 0.04454(15) 0.8435(4) 0.13380(15) 0.0724(10) Uani d . 1 C
H20 0.0051 0.8074 0.1172 0.087 Uiso calc R 1 H
C21 0.13457(12) 0.9152(2) 0.19808(12) 0.0415(6) Uani d . 1 C
C22 0.19219(12) 0.9448(2) 0.25164(12) 0.0388(6) Uani d . 1 C
C23 0.28938(14) 0.9928(3) 0.30009(13) 0.0538(8) Uani d . 1 C
H23 0.3306 1.0131 0.3086 0.065 Uiso calc R 1 H
C24 0.26602(15) 0.9817(3) 0.34299(14) 0.0624(9) Uani d . 1 C
H24 0.2879 0.9931 0.3856 0.075 Uiso calc R 1 H
C25 0.21510(15) 1.2718(3) 0.19319(13) 0.0525(7) Uani d . 1 C
H25 0.2325 1.2633 0.2361 0.063 Uiso calc R 1 H
C26 0.19875(15) 1.3796(3) 0.16170(14) 0.0560(8) Uani d . 1 C
H26 0.2028 1.4560 0.1788 0.067 Uiso calc R 1 H
C27 0.17784(12) 1.2301(2) 0.09596(12) 0.0367(5) Uani d . 1 C
C28 0.16079(12) 1.1532(2) 0.04266(11) 0.0359(5) Uani d . 1 C
C29 0.15252(14) 0.9837(2) -0.00390(12) 0.0455(6) Uani d . 1 C
H29 0.1565 0.9026 -0.0112 0.055 Uiso calc R 1 H
C30 0.12160(14) 1.0672(2) -0.04827(13) 0.0477(7) Uani d . 1 C
H30 0.1008 1.0541 -0.0908 0.057 Uiso calc R 1 H
C31 0.35753(14) 1.1166(3) 0.19275(13) 0.0482(7) Uani d . 1 C
H31 0.3494 1.1963 0.1988 0.058 Uiso calc R 1 H
C32 0.41485(14) 1.0689(3) 0.20844(15) 0.0550(8) Uani d . 1 C
H32 0.4531 1.1092 0.2272 0.066 Uiso calc R 1 H
C33 0.34427(12) 0.9302(2) 0.16647(11) 0.0350(5) Uani d . 1 C
C34 0.30770(11) 0.8219(2) 0.14281(11) 0.0344(5) Uani d . 1 C
C35 0.22364(13) 0.7145(2) 0.10483(12) 0.0426(6) Uani d . 1 C
H35 0.1818 0.6910 0.0901 0.051 Uiso calc R 1 H
C36 0.27134(13) 0.6445(2) 0.10613(13) 0.0469(7) Uani d . 1 C
H36 0.2683 0.5651 0.0928 0.056 Uiso calc R 1 H
C37 0.07202(13) 0.8687(3) 0.33813(13) 0.0482(7) Uani d . 1 C
C38 0.04347(12) 0.8393(2) 0.38218(12) 0.0409(6) Uani d . 1 C
C39 0.00462(15) 0.7397(3) 0.37028(15) 0.0586(8) Uani d . 1 C
H39 -0.0035 0.6931 0.3353 0.070 Uiso calc R 1 H
C40 -0.02237(15) 0.7087(3) 0.41005(17) 0.0645(9) Uani d . 1 C
H40 -0.0497 0.6435 0.4009 0.077 Uiso calc R 1 H
C41 -0.00859(14) 0.7742(3) 0.46246(15) 0.0572(8) Uani d . 1 C
H41 -0.0261 0.7531 0.4894 0.069 Uiso calc R 1 H
C42 0.03107(13) 0.8715(3) 0.47567(13) 0.0474(6) Uani d . 1 C
H42 0.0405 0.9153 0.5118 0.057 Uiso calc R 1 H
C43 0.05732(11) 0.9054(2) 0.43567(12) 0.0361(5) Uani d . 1 C
C44 0.09702(13) 1.0175(2) 0.45293(13) 0.0402(6) Uani d . 1 C
C45 0.44221(12) 0.4013(2) 0.20466(11) 0.0361(5) Uani d . 1 C
C46 0.47283(11) 0.3811(2) 0.16111(11) 0.0349(5) Uani d . 1 C
C47 0.51591(13) 0.2876(2) 0.17329(13) 0.0460(6) Uani d . 1 C
H47 0.5269 0.2420 0.2091 0.055 Uiso calc R 1 H
C48 0.54272(15) 0.2614(3) 0.13323(15) 0.0585(8) Uani d . 1 C
H48 0.5719 0.1995 0.1425 0.070 Uiso calc R 1 H
C49 0.52631(15) 0.3268(3) 0.07977(15) 0.0578(8) Uani d . 1 C
H49 0.5435 0.3080 0.0522 0.069 Uiso calc R 1 H
C50 0.48446(14) 0.4200(3) 0.06723(13) 0.0478(7) Uani d . 1 C
H50 0.4740 0.4647 0.0312 0.057 Uiso calc R 1 H
C51 0.45730(11) 0.4492(2) 0.10702(11) 0.0356(5) Uani d . 1 C
C52 0.41561(13) 0.5587(2) 0.09025(13) 0.0408(6) Uani d . 1 C
H6A 0.3501(17) 0.509(3) 0.2361(14) 0.080 Uiso d D 1 H
H22A 0.3615(11) 0.688(3) 0.1316(16) 0.080 Uiso d D 1 H
H8A 0.4211(16) 0.312(3) 0.3006(13) 0.080 Uiso d D 1 H
H16A 0.1833(15) 0.934(3) 0.3318(15) 0.080 Uiso d D 1 H
H14A 0.0716(16) 0.829(3) 0.2220(13) 0.080 Uiso d D 1 H
H12A 0.2172(13) 0.110(3) 0.4896(17) 0.080 Uiso d D 1 H
H20A 0.1104(16) 1.243(2) -0.0336(16) 0.080 Uiso d D 1 H
H18A 0.1632(17) 1.396(3) 0.0679(12) 0.080 Uiso d D 1 H
H24A 0.4395(12) 0.912(3) 0.1982(17) 0.080 Uiso d D 1 H
H4A 0.4190(17) 0.707(2) 0.5732(15) 0.080 Uiso d D 1 H
H2A 0.3131(14) 0.820(3) 0.5006(15) 0.080 Uiso d D 1 H
H10A 0.1183(14) 0.164(3) 0.3661(16) 0.080 Uiso d D 1 H

loop_
_atom_site_aniso_label
_atom_site_aniso_U_11
_atom_site_aniso_U_22
_atom_site_aniso_U_33
_atom_site_aniso_U_12
_atom_site_aniso_U_13
_atom_site_aniso_U_23
Ni1 0.04099(19) 0.03020(17) 0.03391(17) -0.00446(13) 0.01993(14) -0.00233(12)
Ni2 0.03643(19) 0.03113(17) 0.03620(18) 0.00230(13) 0.01550(14) 0.00068(13)
N1 0.0400(12) 0.0371(11) 0.0349(11) -0.0005(9) 0.0178(9) -0.0014(9)
N2 0.0478(14) 0.0362(12) 0.0445(13) 0.0033(10) 0.0177(11) -0.0056(10)
N3 0.0391(12) 0.0325(11) 0.0444(12) -0.0029(9) 0.0206(10) -0.0067(9)
N4 0.0447(13) 0.0404(13) 0.0521(14) -0.0014(10) 0.0144(11) -0.0146(10)
N5 0.0516(13) 0.0318(10) 0.0397(11) -0.0019(9) 0.0257(10) -0.0002(9)
N6 0.0499(13) 0.0416(12) 0.0350(11) -0.0039(10) 0.0235(10) 0.0005(9)
N7 0.0439(12) 0.0301(10) 0.0359(11) -0.0053(9) 0.0184(9) -0.0030(8)
N8 0.0389(12) 0.0405(12) 0.0402(12) -0.0046(9) 0.0192(10) -0.0067(9)
N9 0.0471(13) 0.0389(11) 0.0353(11) -0.0051(10) 0.0186(10) -0.0015(9)
N10 0.0536(15) 0.0609(16) 0.0458(13) -0.0223(13) 0.0159(12) -0.0017(12)
N11 0.0409(12) 0.0382(11) 0.0394(11) -0.0053(9) 0.0196(10) -0.0003(9)
N12 0.0445(13) 0.0370(12) 0.0514(13) -0.0036(10) 0.0232(11) 0.0070(10)
N13 0.0351(12) 0.0461(13) 0.0378(11) 0.0015(10) 0.0132(9) -0.0024(9)
N14 0.0423(14) 0.097(2) 0.0486(15) -0.0237(14) 0.0203(12) -0.0083(14)
N15 0.0376(12) 0.0440(12) 0.0375(11) -0.0069(10) 0.0149(10) -0.0025(9)
N16 0.0495(14) 0.0641(16) 0.0393(13) -0.0185(12) 0.0214(11) -0.0093(11)
N17 0.0459(13) 0.0356(11) 0.0387(11) 0.0010(10) 0.0179(10) -0.0039(9)
N18 0.0571(15) 0.0306(11) 0.0486(13) 0.0014(10) 0.0186(12) -0.0006(10)
N19 0.0479(13) 0.0344(11) 0.0383(11) 0.0041(10) 0.0210(10) -0.0008(9)
N20 0.0452(13) 0.0360(11) 0.0386(11) 0.0055(10) 0.0152(10) 0.0033(9)
N21 0.0362(11) 0.0269(10) 0.0409(11) 0.0014(8) 0.0146(9) 0.0021(8)
N22 0.0469(13) 0.0365(11) 0.0490(13) 0.0068(10) 0.0247(11) -0.0001(10)
N23 0.0423(12) 0.0312(10) 0.0408(11) -0.0031(9) 0.0188(10) 0.0015(9)
N24 0.0366(12) 0.0486(14) 0.0484(13) -0.0021(10) 0.0177(11) 0.0021(11)
O1 0.118(2) 0.115(2) 0.0648(15) -0.0619(19) 0.0566(15) -0.0397(15)
O2 0.0501(12) 0.0506(11) 0.0544(12) -0.0123(9) 0.0312(10) -0.0043(9)
O3 0.0579(13) 0.0338(10) 0.0655(13) -0.0020(9) 0.0213(10) 0.0012(9)
O4 0.0471(12) 0.0479(11) 0.0527(12) -0.0110(9) 0.0149(10) -0.0042(9)
O5 0.0415(10) 0.0577(12) 0.0409(10) 0.0081(9) 0.0218(8) 0.0034(9)
O6 0.0392(10) 0.0690(13) 0.0418(10) 0.0037(9) 0.0194(8) 0.0168(9)
O7 0.0500(11) 0.0328(9) 0.0651(12) 0.0013(8) 0.0289(10) 0.0003(9)
O8 0.0577(13) 0.0537(13) 0.0560(13) 0.0110(10) 0.0122(11) 0.0086(10)
C1 0.0414(15) 0.0471(15) 0.0382(13) -0.0008(12) 0.0161(12) 0.0021(12)
C2 0.0498(17) 0.0450(15) 0.0480(16) 0.0093(13) 0.0207(13) 0.0012(12)
C3 0.0447(15) 0.0311(12) 0.0380(13) 0.0005(11) 0.0211(11) -0.0033(10)
C4 0.0384(14) 0.0341(12) 0.0395(13) -0.0016(11) 0.0181(11) -0.0052(10)
C5 0.0403(15) 0.0379(14) 0.0687(19) 0.0025(12) 0.0207(14) -0.0108(13)
C6 0.0387(16) 0.0541(18) 0.068(2) 0.0035(14) 0.0065(14) -0.0132(15)
C7 0.0601(18) 0.0351(14) 0.0494(15) 0.0073(12) 0.0297(14) 0.0064(12)
C8 0.0657(19) 0.0427(15) 0.0435(15) 0.0057(14) 0.0262(14) 0.0121(12)
C9 0.0398(14) 0.0335(12) 0.0322(12) -0.0053(10) 0.0181(11) -0.0030(10)
C10 0.0341(13) 0.0316(12) 0.0323(12) -0.0070(10) 0.0140(10) -0.0069(10)
C11 0.0454(15) 0.0316(12) 0.0435(14) -0.0033(11) 0.0155(12) -0.0004(11)
C12 0.0414(15) 0.0351(13) 0.0508(15) 0.0022(11) 0.0164(12) -0.0016(12)
C13 0.065(2) 0.068(2) 0.0350(14) -0.0082(16) 0.0167(14) 0.0049(14)
C14 0.063(2) 0.086(2) 0.0413(16) -0.0248(19) 0.0069(15) 0.0001(16)
C15 0.0438(14) 0.0362(13) 0.0403(13) -0.0058(11) 0.0211(12) -0.0030(11)
C16 0.0382(14) 0.0330(12) 0.0407(13) -0.0008(11) 0.0202(11) 0.0002(10)
C17 0.0412(15) 0.0464(15) 0.0406(14) -0.0025(12) 0.0126(12) 0.0048(12)
C18 0.0430(15) 0.0494(16) 0.0415(14) 0.0028(12) 0.0138(12) 0.0133(12)
C19 0.0417(16) 0.079(2) 0.0423(16) -0.0043(15) 0.0085(13) -0.0077(15)
C20 0.0415(17) 0.113(3) 0.056(2) -0.0264(19) 0.0145(15) -0.0135(19)
C21 0.0345(13) 0.0481(15) 0.0416(14) -0.0022(11) 0.0161(11) -0.0053(12)
C22 0.0401(14) 0.0397(13) 0.0376(13) -0.0056(11) 0.0176(11) -0.0028(11)
C23 0.0418(16) 0.070(2) 0.0461(16) -0.0166(14) 0.0155(13) -0.0062(14)
C24 0.0515(18) 0.091(3) 0.0410(16) -0.0249(17) 0.0161(14) -0.0137(16)
C25 0.067(2) 0.0468(16) 0.0414(15) 0.0008(14) 0.0215(14) -0.0094(12)
C26 0.074(2) 0.0368(15) 0.0549(17) -0.0013(14) 0.0250(16) -0.0114(13)
C27 0.0369(13) 0.0313(12) 0.0422(13) 0.0011(10) 0.0172(11) -0.0014(10)
C28 0.0384(13) 0.0325(12) 0.0370(13) 0.0011(10) 0.0164(11) -0.0003(10)
C29 0.0595(18) 0.0362(14) 0.0430(15) 0.0025(12) 0.0241(14) -0.0063(11)
C30 0.0563(18) 0.0449(15) 0.0381(14) 0.0016(13) 0.0165(13) -0.0072(12)
C31 0.0521(17) 0.0362(14) 0.0554(17) -0.0092(13) 0.0221(14) -0.0035(12)
C32 0.0464(17) 0.0559(18) 0.0590(18) -0.0170(14) 0.0190(14) -0.0069(15)
C33 0.0367(13) 0.0351(13) 0.0372(13) 0.0000(10) 0.0196(11) 0.0034(10)
C34 0.0373(13) 0.0320(12) 0.0354(12) 0.0033(10) 0.0169(11) 0.0027(10)
C35 0.0473(15) 0.0332(13) 0.0434(14) -0.0043(12) 0.0156(12) -0.0033(11)
C36 0.0593(18) 0.0310(13) 0.0532(16) -0.0021(12) 0.0268(14) -0.0084(12)
C37 0.0461(16) 0.0553(17) 0.0430(15) -0.0118(14) 0.0189(13) -0.0069(13)
C38 0.0354(14) 0.0413(13) 0.0439(14) -0.0071(11) 0.0148(11) 0.0007(11)
C39 0.0589(19) 0.0521(17) 0.0586(18) -0.0201(15) 0.0191(15) -0.0053(14)
C40 0.0549(19) 0.0560(19) 0.081(2) -0.0229(15) 0.0280(18) 0.0052(17)
C41 0.0488(17) 0.065(2) 0.064(2) -0.0038(15) 0.0303(15) 0.0170(16)
C42 0.0452(16) 0.0497(16) 0.0543(16) -0.0009(13) 0.0279(13) 0.0028(13)
C43 0.0325(13) 0.0346(12) 0.0426(13) -0.0002(10) 0.0173(11) 0.0039(11)
C44 0.0436(15) 0.0369(14) 0.0455(15) -0.0050(11) 0.0243(13) -0.0037(11)
C45 0.0352(13) 0.0355(12) 0.0392(13) -0.0034(11) 0.0174(11) 0.0021(10)
C46 0.0338(13) 0.0311(12) 0.0408(13) -0.0018(10) 0.0168(11) 0.0000(10)
C47 0.0458(16) 0.0385(14) 0.0524(16) 0.0079(12) 0.0199(13) 0.0074(12)
C48 0.0580(19) 0.0493(17) 0.071(2) 0.0162(15) 0.0305(17) -0.0028(15)
C49 0.064(2) 0.0582(19) 0.066(2) 0.0063(16) 0.0424(17) -0.0081(16)
C50 0.0539(17) 0.0488(16) 0.0495(16) -0.0011(13) 0.0303(14) 0.0008(13)
C51 0.0375(13) 0.0312(12) 0.0402(13) -0.0048(10) 0.0187(11) -0.0020(10)
C52 0.0443(15) 0.0344(13) 0.0517(16) -0.0002(11) 0.0281(13) 0.0096(12)

loop_
_atom_type_symbol
_atom_type_description
_atom_type_scat_dispersion_real
_atom_type_scat_dispersion_imag
_atom_type_scat_source
C C 0.0033 0.0016 'International Tables Vol C Tables 4.2.6.8 and 6.1.1.4'
H H 0.0000 0.0000 'International Tables Vol C Tables 4.2.6.8 and 6.1.1.4'
N N 0.0061 0.0033 'International Tables Vol C Tables 4.2.6.8 and 6.1.1.4'
O O 0.0106 0.0060 'International Tables Vol C Tables 4.2.6.8 and 6.1.1.4'
Ni Ni 0.3393 1.1124 'International Tables Vol C Tables 4.2.6.8 and 6.1.1.4'

loop_
_geom_angle_atom_site_label_1
_geom_angle_atom_site_label_2
_geom_angle_atom_site_label_3
_geom_angle
_geom_angle_publ_flag
N11 Ni1 N5 169.97(8) yes
N11 Ni1 N3 88.58(8) yes
N5 Ni1 N3 96.75(8) yes
N11 Ni1 N9 78.90(8) yes
N5 Ni1 N9 96.76(8) yes
N3 Ni1 N9 165.43(8) yes
N11 Ni1 N1 101.58(8) yes
N5 Ni1 N1 87.79(8) yes
N3 Ni1 N1 79.31(8) yes
N9 Ni1 N1 95.82(8) yes
N11 Ni1 N7 92.87(8) yes
N5 Ni1 N7 78.57(8) yes
N3 Ni1 N7 91.25(8) yes
N9 Ni1 N7 96.73(8) yes
N1 Ni1 N7 162.44(8) yes
N19 Ni2 N21 92.13(8) yes
N19 Ni2 N23 99.52(8) yes
N21 Ni2 N23 79.07(8) yes
N19 Ni2 N13 91.66(9) yes
N21 Ni2 N13 94.35(8) yes
N23 Ni2 N13 167.17(8) yes
N19 Ni2 N17 79.57(8) yes
N21 Ni2 N17 165.64(8) yes
N23 Ni2 N17 90.67(8) yes
N13 Ni2 N17 97.57(8) yes
N19 Ni2 N15 166.75(8) yes
N21 Ni2 N15 98.11(8) yes
N23 Ni2 N15 90.70(8) yes
N13 Ni2 N15 79.25(8) yes
N17 Ni2 N15 91.98(8) yes
C3 N1 C1 104.9(2) no
C3 N1 Ni1 111.36(16) no
C1 N1 Ni1 142.47(18) no
C3 N2 C2 106.7(2) no
C3 N2 H2A 118(2) no
C2 N2 H2A 134(2) no
C4 N3 C5 105.5(2) no
C4 N3 Ni1 112.54(17) no
C5 N3 Ni1 140.50(17) no
C4 N4 C6 106.5(2) no
C4 N4 H4A 122(2) no
C6 N4 H4A 131(2) no
C9 N5 C7 105.5(2) no
C9 N5 Ni1 113.58(16) no
C7 N5 Ni1 140.87(18) no
C9 N6 C8 106.4(2) no
C9 N6 H6A 126(3) no
C8 N6 H6A 124(3) no
C10 N7 C11 104.8(2) no
C10 N7 Ni1 112.14(16) no
C11 N7 Ni1 141.64(17) no
C10 N8 C12 106.4(2) no
C10 N8 H8A 121(2) no
C12 N8 H8A 132(2) no
C15 N9 C13 105.3(2) no
C15 N9 Ni1 111.65(17) no
C13 N9 Ni1 142.97(19) no
C15 N10 C14 107.0(2) no
C15 N10 H10A 132(2) no
C14 N10 H10A 119(2) no
C16 N11 C17 105.6(2) no
C16 N11 Ni1 114.01(16) no
C17 N11 Ni1 140.20(18) no
C16 N12 C18 106.5(2) no
C16 N12 H12A 127(3) no
C18 N12 H12A 126(3) no
C21 N13 C19 105.6(2) no
C21 N13 Ni2 112.52(17) no
C19 N13 Ni2 141.29(19) no
C21 N14 C20 106.4(3) no
C21 N14 H14A 134(2) no
C20 N14 H14A 118(2) no
C22 N15 C23 105.1(2) no
C22 N15 Ni2 111.15(17) no
C23 N15 Ni2 141.88(19) no
C22 N16 C24 106.7(2) no
C22 N16 H16A 134(3) no
C24 N16 H16A 119(3) no
C27 N17 C25 105.5(2) no
C27 N17 Ni2 111.72(16) no
C25 N17 Ni2 141.86(19) no
C27 N18 C26 107.4(2) no
C27 N18 H18A 122(3) no
C26 N18 H18A 131(3) no
C28 N19 C29 106.0(2) no
C28 N19 Ni2 113.04(16) no
C29 N19 Ni2 140.27(18) no
C28 N20 C30 107.3(2) no
C28 N20 H20A 124(2) no
C30 N20 H20A 128(2) no
C34 N21 C35 105.7(2) no
C34 N21 Ni2 112.60(15) no
C35 N21 Ni2 141.61(18) no
C34 N22 C36 107.0(2) no
C34 N22 H22A 129(2) no
C36 N22 H22A 123(2) no
C33 N23 C31 105.6(2) no
C33 N23 Ni2 112.66(16) no
C31 N23 Ni2 139.66(19) no
C33 N24 C32 106.5(2) no
C33 N24 H24A 138(3) no
C32 N24 H24A 116(3) no
C2 C1 N1 109.7(2) no
C2 C1 H1 125.2 no
N1 C1 H1 125.2 no
N2 C2 C1 106.6(2) no
N2 C2 H2 126.7 no
C1 C2 H2 126.7 no
N1 C3 N2 112.0(2) no
N1 C3 C4 118.4(2) no
N2 C3 C4 129.6(2) no
N3 C4 N4 111.5(2) no
N3 C4 C3 117.8(2) no
N4 C4 C3 130.5(2) no
C6 C5 N3 109.9(2) no
C6 C5 H5 125.1 no
N3 C5 H5 125.1 no
C5 C6 N4 106.6(3) no
C5 C6 H6 126.7 no
N4 C6 H6 126.7 no
C8 C7 N5 109.4(2) no
C8 C7 H7 125.3 no
N5 C7 H7 125.3 no
C7 C8 N6 107.3(2) no
C7 C8 H8 126.4 no
N6 C8 H8 126.4 no
N5 C9 N6 111.4(2) no
N5 C9 C10 117.6(2) no
N6 C9 C10 131.0(2) no
N7 C10 N8 112.3(2) no
N7 C10 C9 117.8(2) no
N8 C10 C9 129.7(2) no
C12 C11 N7 109.5(2) no
C12 C11 H11 125.3 no
N7 C11 H11 125.3 no
C11 C12 N8 107.0(2) no
C11 C12 H12 126.5 no
N8 C12 H12 126.5 no
C14 C13 N9 110.1(3) no
C14 C13 H13 124.9 no
N9 C13 H13 124.9 no
C13 C14 N10 106.3(3) no
C13 C14 H14 126.9 no
N10 C14 H14 126.9 no
N9 C15 N10 111.2(2) no
N9 C15 C16 118.0(2) no
N10 C15 C16 130.7(2) no
N11 C16 N12 111.8(2) no
N11 C16 C15 116.9(2) no
N12 C16 C15 131.1(2) no
C18 C17 N11 109.1(2) no
C18 C17 H17 125.5 no
N11 C17 H17 125.5 no
C17 C18 N12 106.9(2) no
C17 C18 H18 126.5 no
N12 C18 H18 126.5 no
C20 C19 N13 108.9(3) no
C20 C19 H19 125.6 no
N13 C19 H19 125.6 no
C19 C20 N14 107.3(3) no
C19 C20 H20 126.3 no
N14 C20 H20 126.3 no
N13 C21 N14 111.8(2) no
N13 C21 C22 118.2(2) no
N14 C21 C22 129.8(3) no
N15 C22 N16 112.2(2) no
N15 C22 C21 117.7(2) no
N16 C22 C21 130.1(2) no
C24 C23 N15 109.3(3) no
C24 C23 H23 125.3 no
N15 C23 H23 125.3 no
C23 C24 N16 106.7(3) no
C23 C24 H24 126.6 no
N16 C24 H24 126.6 no
N17 C25 C26 109.7(2) no
N17 C25 H25 125.2 no
C26 C25 H25 125.2 no
N18 C26 C25 105.8(2) no
N18 C26 H26 127.1 no
C25 C26 H26 127.1 no
N17 C27 N18 111.6(2) no
N17 C27 C28 117.9(2) no
N18 C27 C28 130.5(2) no
N19 C28 N20 111.0(2) no
N19 C28 C27 117.4(2) no
N20 C28 C27 131.5(2) no
C30 C29 N19 109.2(2) no
C30 C29 H29 125.4 no
N19 C29 H29 125.4 no
C29 C30 N20 106.5(2) no
C29 C30 H30 126.7 no
N20 C30 H30 126.7 no
C32 C31 N23 109.1(3) no
C32 C31 H31 125.5 no
N23 C31 H31 125.5 no
C31 C32 N24 107.3(3) no
C31 C32 H32 126.3 no
N24 C32 H32 126.3 no
N23 C33 N24 111.5(2) no
N23 C33 C34 116.7(2) no
N24 C33 C34 131.8(2) no
N21 C34 N22 111.2(2) no
N21 C34 C33 118.0(2) no
N22 C34 C33 130.8(2) no
C36 C35 N21 109.2(2) no
C36 C35 H35 125.4 no
N21 C35 H35 125.4 no
C35 C36 N22 106.9(2) no
C35 C36 H36 126.5 no
N22 C36 H36 126.5 no
O2 C37 O1 124.9(3) no
O2 C37 C38 118.2(2) no
O1 C37 C38 116.8(2) no
C39 C38 C43 119.2(3) no
C39 C38 C37 118.9(3) no
C43 C38 C37 121.9(2) no
C38 C39 C40 120.8(3) no
C38 C39 H39 119.6 no
C40 C39 H39 119.6 no
C41 C40 C39 119.6(3) no
C41 C40 H40 120.2 no
C39 C40 H40 120.2 no
C40 C41 C42 120.2(3) no
C40 C41 H41 119.9 no
C42 C41 H41 119.9 no
C41 C42 C43 120.8(3) no
C41 C42 H42 119.6 no
C43 C42 H42 119.6 no
C38 C43 C42 119.3(2) no
C38 C43 C44 124.4(2) no
C42 C43 C44 116.2(2) no
O3 C44 O4 124.2(2) no
O3 C44 C43 118.5(2) no
O4 C44 C43 117.1(2) no
O5 C45 O6 124.4(2) no
O5 C45 C46 118.6(2) no
O6 C45 C46 116.9(2) no
C47 C46 C51 118.3(2) no
C47 C46 C45 119.0(2) no
C51 C46 C45 122.6(2) no
C48 C47 C46 121.3(3) no
C48 C47 H47 119.4 no
C46 C47 H47 119.4 no
C49 C48 C47 120.1(3) no
C49 C48 H48 120.0 no
C47 C48 H48 120.0 no
C50 C49 C48 119.6(3) no
C50 C49 H49 120.2 no
C48 C49 H49 120.2 no
C49 C50 C51 121.6(3) no
C49 C50 H50 119.2 no
C51 C50 H50 119.2 no
C50 C51 C46 119.1(2) no
C50 C51 C52 116.4(2) no
C46 C51 C52 124.4(2) no
O8 C52 O7 125.0(2) no
O8 C52 C51 117.5(2) no
O7 C52 C51 117.2(2) no

loop_
_geom_bond_atom_site_label_1
_geom_bond_atom_site_label_2
_geom_bond_distance
_geom_bond_publ_flag
Ni1 N11 2.072(2) yes
Ni1 N5 2.090(2) yes
Ni1 N3 2.102(2) yes
Ni1 N9 2.119(2) yes
Ni1 N1 2.123(2) yes
Ni1 N7 2.137(2) yes
Ni2 N19 2.076(2) yes
Ni2 N21 2.088(2) yes
Ni2 N23 2.097(2) yes
Ni2 N13 2.098(2) yes
Ni2 N17 2.107(2) yes
Ni2 N15 2.124(2) yes
N1 C3 1.326(3) no
N1 C1 1.365(3) no
N2 C3 1.342(3) no
N2 C2 1.357(4) no
N2 H2A 0.854(18) no
N3 C4 1.325(3) no
N3 C5 1.361(3) no
N4 C4 1.341(3) no
N4 C6 1.371(4) no
N4 H4A 0.875(18) no
N5 C9 1.331(3) no
N5 C7 1.371(3) no
N6 C9 1.342(3) no
N6 C8 1.375(4) no
N6 H6A 0.856(18) no
N7 C10 1.324(3) no
N7 C11 1.381(3) no
N8 C10 1.338(3) no
N8 C12 1.372(3) no
N8 H8A 0.856(18) no
N9 C15 1.327(3) no
N9 C13 1.366(4) no
N10 C15 1.345(3) no
N10 C14 1.369(4) no
N10 H10A 0.885(18) no
N11 C16 1.317(3) no
N11 C17 1.380(3) no
N12 C16 1.344(3) no
N12 C18 1.374(4) no
N12 H12A 0.843(18) no
N13 C21 1.316(3) no
N13 C19 1.375(4) no
N14 C21 1.344(3) no
N14 C20 1.363(4) no
N14 H14A 0.865(18) no
N15 C22 1.325(3) no
N15 C23 1.372(3) no
N16 C22 1.333(3) no
N16 C24 1.369(4) no
N16 H16A 0.845(18) no
N17 C27 1.329(3) no
N17 C25 1.372(3) no
N18 C27 1.348(3) no
N18 C26 1.372(4) no
N18 H18A 0.853(18) no
N19 C28 1.331(3) no
N19 C29 1.366(3) no
N20 C28 1.340(3) no
N20 C30 1.369(3) no
N20 H20A 0.872(18) no
N21 C34 1.322(3) no
N21 C35 1.375(3) no
N22 C34 1.349(3) no
N22 C36 1.362(3) no
N22 H22A 0.902(18) no
N23 C33 1.321(3) no
N23 C31 1.376(3) no
N24 C33 1.343(3) no
N24 C32 1.368(4) no
N24 H24A 0.841(18) no
O1 C37 1.257(3) no
O2 C37 1.252(3) no
O3 C44 1.255(3) no
O4 C44 1.263(3) no
O5 C45 1.255(3) no
O6 C45 1.264(3) no
O7 C52 1.269(3) no
O8 C52 1.243(3) no
C1 C2 1.364(4) no
C1 H1 0.9300 no
C2 H2 0.9300 no
C3 C4 1.442(4) no
C5 C6 1.349(4) no
C5 H5 0.9300 no
C6 H6 0.9300 no
C7 C8 1.344(4) no
C7 H7 0.9300 no
C8 H8 0.9300 no
C9 C10 1.441(3) no
C11 C12 1.349(4) no
C11 H11 0.9300 no
C12 H12 0.9300 no
C13 C14 1.351(4) no
C13 H13 0.9300 no
C14 H14 0.9300 no
C15 C16 1.445(4) no
C17 C18 1.352(4) no
C17 H17 0.9300 no
C18 H18 0.9300 no
C19 C20 1.352(5) no
C19 H19 0.9300 no
C20 H20 0.9300 no
C21 C22 1.448(4) no
C23 C24 1.359(4) no
C23 H23 0.9300 no
C24 H24 0.9300 no
C25 C26 1.379(4) no
C25 H25 0.9300 no
C26 H26 0.9300 no
C27 C28 1.439(3) no
C29 C30 1.361(4) no
C29 H29 0.9300 no
C30 H30 0.9300 no
C31 C32 1.344(4) no
C31 H31 0.9300 no
C32 H32 0.9300 no
C33 C34 1.447(3) no
C35 C36 1.355(4) no
C35 H35 0.9300 no
C36 H36 0.9300 no
C37 C38 1.506(4) no
C38 C39 1.385(4) no
C38 C43 1.385(4) no
C39 C40 1.392(5) no
C39 H39 0.9300 no
C40 C41 1.361(5) no
C40 H40 0.9300 no
C41 C42 1.374(4) no
C41 H41 0.9300 no
C42 C43 1.392(3) no
C42 H42 0.9300 no
C43 C44 1.506(3) no
C45 C46 1.513(3) no
C46 C47 1.392(3) no
C46 C51 1.403(3) no
C47 C48 1.383(4) no
C47 H47 0.9300 no
C48 C49 1.372(4) no
C48 H48 0.9300 no
C49 C50 1.371(4) no
C49 H49 0.9300 no
C50 C51 1.391(4) no
C50 H50 0.9300 no
C51 C52 1.506(3) no

loop_
_geom_hbond_atom_site_label_D
_geom_hbond_atom_site_label_H
_geom_hbond_atom_site_label_A
_geom_hbond_site_symmetry_A
_geom_hbond_distance_DH
_geom_hbond_distance_HA
_geom_hbond_distance_DA
_geom_hbond_angle_DHA
_geom_hbond_publ_flag
N2 H2A O8 4_576 0.854(18) 1.842(19) 2.693(3) 175(4) yes
N4 H4A O7 4_576 0.875(18) 1.968(19) 2.832(3) 169(3) yes
N6 H6A O5 . 0.856(18) 1.94(2) 2.788(3) 169(4) yes
N8 H8A O6 . 0.856(18) 1.91(2) 2.745(3) 165(3) yes
N10 H10A O2 1_545 0.885(18) 2.40(3) 2.990(3) 124(3) yes
N10 H10A O3 1_545 0.885(18) 2.22(2) 3.028(3) 152(3) yes
N12 H12A O4 1_545 0.843(18) 1.960(19) 2.792(3) 169(4) yes
N14 H14A O1 . 0.865(18) 1.84(2) 2.674(3) 161(4) yes
N16 H16A O2 . 0.845(18) 1.94(2) 2.723(3) 154(4) yes
N18 H18A O4 4_585 0.853(18) 1.94(2) 2.781(3) 169(4) yes
N20 H20A O3 4_585 0.872(18) 1.858(19) 2.728(3) 175(3) yes
N22 H22A O7 . 0.902(18) 1.835(19) 2.733(3) 174(3) yes
N24 H24A O6 2_655 0.841(18) 1.99(2) 2.788(3) 158(4) yes
